data_7106294
loop_
_publ_author_name
'Chang-Bin Yu'
'Kao Gao'
'Duo-Sheng Wang'
'Lei Shi'
'Yong-Gui Zhou'

_publ_section_title
;
 Enantioselective Pd-catalyzed hydrogenation of enesulfonamides
;
_journal_name_full Chem.Commun.
_journal_page_first 5052
_journal_paper_doi 10.1039/c1cc10313j
_journal_volume 47
_journal_year 2011
_chemical_formula_sum 'C15 H15 N O2 S'
_chemical_formula_weight 273.34
_chemical_name_systematic
;
?
;
_space_group_IT_number 19
_symmetry_cell_setting orthorhombic
_symmetry_space_group_name_Hall 'P 2ac 2ab'
_symmetry_space_group_name_H-M 'P 21 21 21'
_atom_sites_solution_hydrogens geom
_atom_sites_solution_primary direct
_atom_sites_solution_secondary difmap
_audit_creation_method SHELXL-97
_cell_angle_alpha 90.00
_cell_angle_beta 90.00
_cell_angle_gamma 90.00
_cell_formula_units_Z 4
_cell_length_a 4.972(4)
_cell_length_b 13.870(10)
_cell_length_c 19.934(14)
_cell_measurement_reflns_used 1227
_cell_measurement_temperature 296(2)
_cell_measurement_theta_max 20.21
_cell_measurement_theta_min 2.94
_cell_volume 1374.7(18)
_computing_cell_refinement 'Bruker SAINT'
_computing_data_collection 'Bruker APEX2'
_computing_data_reduction 'Bruker SAINT'
_computing_molecular_graphics 'Bruker SHELXTL'
_computing_publication_material 'Bruker SHELXTL'
_computing_structure_refinement 'SHELXL-97 (Sheldrick, 2008)'
_computing_structure_solution 'SHELXS-97 (Sheldrick, 2008)'
_diffrn_ambient_temperature 296(2)
_diffrn_measured_fraction_theta_full 0.994
_diffrn_measured_fraction_theta_max 0.994
_diffrn_measurement_device_type 'Bruker APEX-II CCD'
_diffrn_measurement_method '\f and \w scans'
_diffrn_radiation_monochromator graphite
_diffrn_radiation_source 'fine-focus sealed tube'
_diffrn_radiation_type MoK\a
_diffrn_radiation_wavelength 0.71073
_diffrn_reflns_av_R_equivalents 0.0773
_diffrn_reflns_av_sigmaI/netI 0.0931
_diffrn_reflns_limit_h_max 6
_diffrn_reflns_limit_h_min -6
_diffrn_reflns_limit_k_max 14
_diffrn_reflns_limit_k_min -17
_diffrn_reflns_limit_l_max 24
_diffrn_reflns_limit_l_min -20
_diffrn_reflns_number 6867
_diffrn_reflns_theta_full 25.99
_diffrn_reflns_theta_max 25.99
_diffrn_reflns_theta_min 2.52
_exptl_absorpt_coefficient_mu 0.232
_exptl_absorpt_correction_T_max 0.9660
_exptl_absorpt_correction_T_min 0.9528
_exptl_absorpt_correction_type multi-scan
_exptl_absorpt_process_details SADABS
_exptl_crystal_colour colorless
_exptl_crystal_density_diffrn 1.321
_exptl_crystal_density_method 'not measured'
_exptl_crystal_description stick
_exptl_crystal_F_000 576
_exptl_crystal_size_max 0.21
_exptl_crystal_size_mid 0.18
_exptl_crystal_size_min 0.15
_refine_diff_density_max 0.184
_refine_diff_density_min -0.228
_refine_diff_density_rms 0.047
_refine_ls_abs_structure_details 'Flack H D (1983), Acta Cryst. A39, 876-881'
_refine_ls_abs_structure_Flack -0.07(14)
_refine_ls_extinction_method none
_refine_ls_goodness_of_fit_ref 1.015
_refine_ls_hydrogen_treatment mixed
_refine_ls_matrix_type full
_refine_ls_number_parameters 177
_refine_ls_number_reflns 2682
_refine_ls_number_restraints 0
_refine_ls_restrained_S_all 1.015
_refine_ls_R_factor_all 0.0907
_refine_ls_R_factor_gt 0.0588
_refine_ls_shift/su_max 0.000
_refine_ls_shift/su_mean 0.000
_refine_ls_structure_factor_coef Fsqd
_refine_ls_weighting_details 'calc w=1/[\s^2^(Fo^2^)+(0.0405P)^2^+0.0000P] where P=(Fo^2^+2Fc^2^)/3'
_refine_ls_weighting_scheme calc
_refine_ls_wR_factor_gt 0.1139
_refine_ls_wR_factor_ref 0.1275
_reflns_number_gt 1860
_reflns_number_total 2682
_reflns_threshold_expression >2sigma(I)
_cod_data_source_file c1cc10313j.txt
_cod_data_source_block p212121
_cod_original_cell_volume 1374.5(16)
_cod_original_sg_symbol_H-M P2(1)2(1)2(1)
_cod_database_code 7106294

loop_
_symmetry_equiv_pos_as_xyz
'x, y, z'
'-x+1/2, -y, z+1/2'
'-x, y+1/2, -z+1/2'
'x+1/2, -y+1/2, -z'

loop_
_atom_site_label
_atom_site_type_symbol
_atom_site_fract_x
_atom_site_fract_y
_atom_site_fract_z
_atom_site_U_iso_or_equiv
_atom_site_adp_type
_atom_site_occupancy
_atom_site_symmetry_multiplicity
_atom_site_calc_flag
_atom_site_refinement_flags
_atom_site_disorder_assembly
_atom_site_disorder_group
C1 C 0.6901(7) 0.9015(2) 0.17484(18) 0.0448(8) Uani 1 1 d . . .
C2 C 0.5101(8) 0.8960(3) 0.1232(2) 0.0574(11) Uani 1 1 d . . .
H2 H 0.4640 0.8363 0.1053 0.069 Uiso 1 1 calc R . .
C3 C 0.3962(9) 0.9791(3) 0.0975(2) 0.0691(12) Uani 1 1 d . . .
H3 H 0.2729 0.9756 0.0625 0.083 Uiso 1 1 calc R . .
C4 C 0.4669(9) 1.0669(3) 0.1240(2) 0.0626(11) Uani 1 1 d . . .
H4 H 0.3912 1.1229 0.1067 0.075 Uiso 1 1 calc R . .
C5 C 0.6483(9) 1.0726(3) 0.17580(19) 0.0550(11) Uani 1 1 d . . .
H5 H 0.6940 1.1327 0.1931 0.066 Uiso 1 1 calc R . .
C6 C 0.7652(6) 0.9900(2) 0.20290(16) 0.0427(9) Uani 1 1 d . . .
C7 C 0.9584(8) 0.9989(2) 0.26133(17) 0.0515(10) Uani 1 1 d . . .
H7A H 0.9024 1.0526 0.2892 0.062 Uiso 1 1 calc R . .
H7B H 1.1359 1.0137 0.2440 0.062 Uiso 1 1 calc R . .
C8 C 0.9774(7) 0.9091(2) 0.30485(16) 0.0437(9) Uani 1 1 d . . .
H8 H 0.8009 0.8989 0.3256 0.052 Uiso 1 1 calc R . .
C9 C 1.1841(8) 0.9150(3) 0.36088(17) 0.0472(9) Uani 1 1 d . . .
C10 C 1.3123(8) 0.9992(3) 0.37752(18) 0.0504(9) Uani 1 1 d . . .
H10 H 1.2739 1.0545 0.3530 0.061 Uiso 1 1 calc R . .
C11 C 1.4977(8) 1.0052(3) 0.42971(19) 0.0561(10) Uani 1 1 d . . .
C12 C 1.5567(9) 0.9217(3) 0.4656(2) 0.0649(12) Uani 1 1 d . . .
H12 H 1.6828 0.9229 0.5000 0.078 Uiso 1 1 calc R . .
C13 C 1.4251(10) 0.8366(3) 0.4492(2) 0.0667(12) Uani 1 1 d . . .
H13 H 1.4624 0.7812 0.4738 0.080 Uiso 1 1 calc R . .
C14 C 1.2424(8) 0.8321(3) 0.39813(19) 0.0571(11) Uani 1 1 d . . .
H14 H 1.1571 0.7741 0.3881 0.069 Uiso 1 1 calc R . .
C15 C 1.6310(11) 1.0998(3) 0.4464(2) 0.0800(14) Uani 1 1 d . . .
H15A H 1.7171 1.1250 0.4070 0.120 Uiso 1 1 calc R . .
H15B H 1.7629 1.0898 0.4809 0.120 Uiso 1 1 calc R . .
H15C H 1.4980 1.1447 0.4619 0.120 Uiso 1 1 calc R . .
N1 N 1.0373(6) 0.8230(2) 0.26216(17) 0.0468(8) Uani 1 1 d . . .
O1 O 0.9461(6) 0.73592(18) 0.15758(14) 0.0681(8) Uani 1 1 d . . .
O2 O 0.5929(5) 0.74944(18) 0.24280(14) 0.0680(9) Uani 1 1 d . . .
S1 S 0.81490(19) 0.79259(6) 0.20828(5) 0.0486(3) Uani 1 1 d . . .
H1N H 1.188(7) 0.821(2) 0.2499(16) 0.040(11) Uiso 1 1 d . . .

loop_
_atom_site_aniso_label
_atom_site_aniso_U_11
_atom_site_aniso_U_22
_atom_site_aniso_U_33
_atom_site_aniso_U_23
_atom_site_aniso_U_13
_atom_site_aniso_U_12
C1 0.041(2) 0.0416(19) 0.051(2) 0.0002(16) 0.004(2) 0.0056(19)
C2 0.058(3) 0.052(2) 0.062(3) -0.004(2) -0.005(2) -0.001(2)
C3 0.071(3) 0.078(3) 0.058(3) 0.013(2) -0.008(2) 0.003(3)
C4 0.072(3) 0.057(3) 0.058(3) 0.008(2) -0.007(2) 0.014(2)
C5 0.069(3) 0.041(2) 0.055(2) 0.0034(17) 0.005(2) 0.007(2)
C6 0.045(2) 0.0405(18) 0.042(2) 0.0022(17) 0.0059(18) 0.0020(15)
C7 0.063(2) 0.037(2) 0.055(2) 0.0019(17) 0.000(2) 0.0042(19)
C8 0.044(2) 0.0369(18) 0.050(2) -0.0024(16) 0.0090(18) 0.0014(16)
C9 0.045(2) 0.050(2) 0.047(2) 0.0004(16) 0.006(2) 0.010(2)
C10 0.050(2) 0.049(2) 0.052(2) 0.0068(18) 0.004(2) -0.001(2)
C11 0.053(3) 0.065(3) 0.051(2) 0.001(2) 0.000(2) 0.001(2)
C12 0.063(3) 0.084(3) 0.048(2) -0.007(2) 0.000(2) 0.009(3)
C13 0.078(3) 0.062(3) 0.060(3) 0.010(2) -0.005(3) 0.015(3)
C14 0.065(3) 0.050(2) 0.056(2) 0.0052(19) -0.005(2) 0.007(2)
C15 0.083(4) 0.084(3) 0.073(3) -0.005(2) -0.009(3) -0.017(3)
N1 0.0334(18) 0.0416(17) 0.065(2) -0.0019(14) 0.0079(17) 0.0081(15)
O1 0.0667(18) 0.0535(16) 0.084(2) -0.0243(14) 0.0015(16) 0.0129(14)
O2 0.0501(16) 0.0501(15) 0.104(2) 0.0205(14) -0.0015(17) -0.0097(13)
S1 0.0411(5) 0.0352(4) 0.0695(6) -0.0014(5) 0.0026(5) 0.0003(4)

loop_
_atom_type_symbol
_atom_type_description
_atom_type_scat_dispersion_real
_atom_type_scat_dispersion_imag
_atom_type_scat_source
C C 0.0033 0.0016 'International Tables Vol C Tables 4.2.6.8 and 6.1.1.4'
H H 0.0000 0.0000 'International Tables Vol C Tables 4.2.6.8 and 6.1.1.4'
N N 0.0061 0.0033 'International Tables Vol C Tables 4.2.6.8 and 6.1.1.4'
O O 0.0106 0.0060 'International Tables Vol C Tables 4.2.6.8 and 6.1.1.4'
S S 0.1246 0.1234 'International Tables Vol C Tables 4.2.6.8 and 6.1.1.4'

loop_
_geom_angle_atom_site_label_1
_geom_angle_atom_site_label_2
_geom_angle_atom_site_label_3
_geom_angle
_geom_angle_site_symmetry_1
_geom_angle_site_symmetry_3
_geom_angle_publ_flag
C2 C1 C6 121.6(3) . . ?
C2 C1 S1 117.9(3) . . ?
C6 C1 S1 120.4(3) . . ?
C1 C2 C3 120.1(4) . . ?
C1 C2 H2 119.9 . . ?
C3 C2 H2 119.9 . . ?
C4 C3 C2 119.4(4) . . ?
C4 C3 H3 120.3 . . ?
C2 C3 H3 120.3 . . ?
C3 C4 C5 120.6(4) . . ?
C3 C4 H4 119.7 . . ?
C5 C4 H4 119.7 . . ?
C4 C5 C6 121.2(4) . . ?
C4 C5 H5 119.4 . . ?
C6 C5 H5 119.4 . . ?
C5 C6 C1 117.1(3) . . ?
C5 C6 C7 119.7(3) . . ?
C1 C6 C7 123.2(3) . . ?
C6 C7 C8 114.3(3) . . ?
C6 C7 H7A 108.7 . . ?
C8 C7 H7A 108.7 . . ?
C6 C7 H7B 108.7 . . ?
C8 C7 H7B 108.7 . . ?
H7A C7 H7B 107.6 . . ?
N1 C8 C9 109.1(3) . . ?
N1 C8 C7 110.0(3) . . ?
C9 C8 C7 114.6(3) . . ?
N1 C8 H8 107.6 . . ?
C9 C8 H8 107.6 . . ?
C7 C8 H8 107.6 . . ?
C10 C9 C14 118.4(4) . . ?
C10 C9 C8 122.6(3) . . ?
C14 C9 C8 119.0(3) . . ?
C9 C10 C11 122.7(4) . . ?
C9 C10 H10 118.7 . . ?
C11 C10 H10 118.7 . . ?
C12 C11 C10 118.2(4) . . ?
C12 C11 C15 121.2(4) . . ?
C10 C11 C15 120.6(4) . . ?
C13 C12 C11 119.2(4) . . ?
C13 C12 H12 120.4 . . ?
C11 C12 H12 120.4 . . ?
C14 C13 C12 121.8(4) . . ?
C14 C13 H13 119.1 . . ?
C12 C13 H13 119.1 . . ?
C13 C14 C9 119.7(4) . . ?
C13 C14 H14 120.2 . . ?
C9 C14 H14 120.2 . . ?
C11 C15 H15A 109.5 . . ?
C11 C15 H15B 109.5 . . ?
H15A C15 H15B 109.5 . . ?
C11 C15 H15C 109.5 . . ?
H15A C15 H15C 109.5 . . ?
H15B C15 H15C 109.5 . . ?
C8 N1 S1 117.0(2) . . ?
C8 N1 H1N 114(3) . . ?
S1 N1 H1N 116(2) . . ?
O2 S1 O1 117.34(17) . . ?
O2 S1 N1 108.69(18) . . ?
O1 S1 N1 107.63(18) . . ?
O2 S1 C1 105.57(17) . . ?
O1 S1 C1 111.24(17) . . ?
N1 S1 C1 105.78(17) . . ?

loop_
_geom_bond_atom_site_label_1
_geom_bond_atom_site_label_2
_geom_bond_distance
_geom_bond_site_symmetry_2
_geom_bond_publ_flag
C1 C2 1.366(5) . ?
C1 C6 1.400(4) . ?
C1 S1 1.763(4) . ?
C2 C3 1.383(5) . ?
C2 H2 0.9300 . ?
C3 C4 1.372(6) . ?
C3 H3 0.9300 . ?
C4 C5 1.373(5) . ?
C4 H4 0.9300 . ?
C5 C6 1.393(5) . ?
C5 H5 0.9300 . ?
C6 C7 1.515(5) . ?
C7 C8 1.521(4) . ?
C7 H7A 0.9700 . ?
C7 H7B 0.9700 . ?
C8 N1 1.497(4) . ?
C8 C9 1.520(5) . ?
C8 H8 0.9800 . ?
C9 C10 1.370(5) . ?
C9 C14 1.400(5) . ?
C10 C11 1.393(5) . ?
C10 H10 0.9300 . ?
C11 C12 1.392(6) . ?
C11 C15 1.506(6) . ?
C12 C13 1.388(6) . ?
C12 H12 0.9300 . ?
C13 C14 1.367(5) . ?
C13 H13 0.9300 . ?
C14 H14 0.9300 . ?
C15 H15A 0.9600 . ?
C15 H15B 0.9600 . ?
C15 H15C 0.9600 . ?
N1 S1 1.598(3) . ?
N1 H1N 0.79(3) . ?
O1 S1 1.437(3) . ?
O2 S1 1.432(3) . ?

loop_
_geom_torsion_atom_site_label_1
_geom_torsion_atom_site_label_2
_geom_torsion_atom_site_label_3
_geom_torsion_atom_site_label_4
_geom_torsion
_geom_torsion_site_symmetry_1
_geom_torsion_site_symmetry_2
_geom_torsion_site_symmetry_3
_geom_torsion_site_symmetry_4
_geom_torsion_publ_flag
C6 C1 C2 C3 -0.2(6) . . . . ?
S1 C1 C2 C3 176.8(3) . . . . ?
C1 C2 C3 C4 0.4(6) . . . . ?
C2 C3 C4 C5 -0.2(7) . . . . ?
C3 C4 C5 C6 -0.1(6) . . . . ?
C4 C5 C6 C1 0.2(5) . . . . ?
C4 C5 C6 C7 -178.2(3) . . . . ?
C2 C1 C6 C5 -0.1(5) . . . . ?
S1 C1 C6 C5 -177.0(3) . . . . ?
C2 C1 C6 C7 178.4(3) . . . . ?
S1 C1 C6 C7 1.4(5) . . . . ?
C5 C6 C7 C8 154.8(3) . . . . ?
C1 C6 C7 C8 -23.6(5) . . . . ?
C6 C7 C8 N1 52.9(4) . . . . ?
C6 C7 C8 C9 176.2(3) . . . . ?
N1 C8 C9 C10 133.6(3) . . . . ?
C7 C8 C9 C10 9.8(5) . . . . ?
N1 C8 C9 C14 -47.9(4) . . . . ?
C7 C8 C9 C14 -171.7(3) . . . . ?
C14 C9 C10 C11 0.1(6) . . . . ?
C8 C9 C10 C11 178.7(3) . . . . ?
C9 C10 C11 C12 0.9(6) . . . . ?
C9 C10 C11 C15 -179.4(4) . . . . ?
C10 C11 C12 C13 -1.5(6) . . . . ?
C15 C11 C12 C13 178.8(4) . . . . ?
C11 C12 C13 C14 1.2(6) . . . . ?
C12 C13 C14 C9 -0.1(6) . . . . ?
C10 C9 C14 C13 -0.5(6) . . . . ?
C8 C9 C14 C13 -179.1(3) . . . . ?
C9 C8 N1 S1 169.4(2) . . . . ?
C7 C8 N1 S1 -64.1(4) . . . . ?
C8 N1 S1 O2 -73.5(3) . . . . ?
C8 N1 S1 O1 158.4(2) . . . . ?
C8 N1 S1 C1 39.4(3) . . . . ?
C2 C1 S1 O2 -70.0(3) . . . . ?
C6 C1 S1 O2 107.1(3) . . . . ?
C2 C1 S1 O1 58.3(4) . . . . ?
C6 C1 S1 O1 -124.6(3) . . . . ?
C2 C1 S1 N1 174.9(3) . . . . ?
C6 C1 S1 N1 -8.0(3) . . . . ?

loop_
_cod_related_entry_id
_cod_related_entry_database
_cod_related_entry_code
1 ChemSpider 30653276
